data_4073448
loop_
_publ_author_name
'Wu, He-Ping'
'Ess, Daniel H.'
'Lanza, Seren'
'Weakley, Timothy J. R.'
'Houk, K. N.'
'Baldridge, Kim K.'
'Haley, Michael M.'

_publ_section_title
;
 Rearrangement of Iridabenzvalenes to Iridabenzenes and/or
 \h5-Cyclopentadienyliridium(I) Complexes:&#x00A0; Experimental and
 Computational Analysis of the Influence of Silyl Ring Substituents and
 Phosphine Ligands&#x00A7;
;
_journal_issue 16
_journal_name_full Organometallics
_journal_page_first 3957
_journal_paper_doi 10.1021/om700336d
_journal_volume 26
_journal_year 2007
_chemical_formula_sum 'C54 H51 Cl4 I Ir2 O2 P2 Si'
_chemical_formula_weight 1475.19
_space_group_IT_number 14
_symmetry_cell_setting monoclinic
_symmetry_Int_Tables_number 14
_symmetry_space_group_name_Hall '-P 2yab'
_symmetry_space_group_name_H-M 'P 1 21/a 1'
_audit_creation_date 2003-01-16
_audit_creation_method 'by teXsan v1.8'
_cell_angle_alpha 90
_cell_angle_beta 112.648(12)
_cell_angle_gamma 90
_cell_formula_units_Z 4
_cell_length_a 18.558(3)
_cell_length_b 15.874(3)
_cell_length_c 20.342(2)
_cell_measurement_reflns_used 25
_cell_measurement_temperature 296
_cell_measurement_theta_max 14.0
_cell_measurement_theta_min 13.0
_cell_volume 5530.4(16)
_computing_cell_refinement 'CAD4/PC (Enraf-Nonius, 1993)'
_computing_data_collection 'CAD4/PC (Enraf-Nonius, 1993)'
_computing_data_reduction 'TEXSAN (Molecular Structure Corp., 1997)'
_computing_publication_material 'TEXSAN (Molecular Structure Corp., 1997)'
_computing_structure_refinement 'TEXSAN (Molecular Structure Corp., 1997)'
_computing_structure_solution 'TEXSAN (Molecular Structure Corp., 1997)'
_diffrn_ambient_temperature 296
_diffrn_measurement_device_type 'Nonius CAD-4 serial diffractometer'
_diffrn_measurement_method \w-2\q
_diffrn_orient_matrix_UB_11 -0.00817
_diffrn_orient_matrix_UB_12 -0.02952
_diffrn_orient_matrix_UB_13 0.04000
_diffrn_orient_matrix_UB_21 -0.05124
_diffrn_orient_matrix_UB_22 -0.02195
_diffrn_orient_matrix_UB_23 -0.03415
_diffrn_orient_matrix_UB_31 0.02676
_diffrn_orient_matrix_UB_32 -0.05113
_diffrn_orient_matrix_UB_33 -0.00843
_diffrn_radiation_detector 'scintillation counter'
_diffrn_radiation_monochromator graphite
_diffrn_radiation_source 'sealed X-ray tube'
_diffrn_radiation_type 'Mo K\a'
_diffrn_radiation_wavelength 0.71073
_diffrn_reflns_av_R_equivalents 0.023
_diffrn_reflns_av_sigmaI/netI 0.050
_diffrn_reflns_limit_h_max 16
_diffrn_reflns_limit_h_min 0
_diffrn_reflns_limit_k_max 16
_diffrn_reflns_limit_k_min 0
_diffrn_reflns_limit_l_max 18
_diffrn_reflns_limit_l_min -21
_diffrn_reflns_number 6327
_diffrn_reflns_reduction_process 'Lp corrections applied'
_diffrn_reflns_theta_max 17.48
_diffrn_reflns_theta_min 1.68
_diffrn_standards_decay_% 23.3
_diffrn_standards_interval_count 300
_diffrn_standards_number 3
_exptl_absorpt_coefficient_mu 5.690
_exptl_absorpt_correction_T_max 1.000
_exptl_absorpt_correction_T_min 0.759
_exptl_absorpt_correction_type psi-scan
_exptl_absorpt_process_details 'North,Phillips & Matthews (1968)'
_exptl_crystal_colour red
_exptl_crystal_density_diffrn 1.772
_exptl_crystal_density_meas ?
_exptl_crystal_description block
_exptl_crystal_F_000 2840
_exptl_crystal_size_max 0.20
_exptl_crystal_size_mid 0.18
_exptl_crystal_size_min 0.10
_refine_diff_density_max 2.16
_refine_diff_density_min -1.82
_refine_ls_abs_structure_details 'not applicable'
_refine_ls_extinction_coef 0.00000000
_refine_ls_extinction_method none
_refine_ls_goodness_of_fit_all 1.81
_refine_ls_goodness_of_fit_ref 1.92
_refine_ls_hydrogen_treatment constr
_refine_ls_matrix_type full
_refine_ls_number_constraints 0
_refine_ls_number_parameters 541
_refine_ls_number_reflns 6119
_refine_ls_number_restraints 0
_refine_ls_R_factor_all 0.083
_refine_ls_R_factor_gt 0.046
_refine_ls_shift/su_max 0.012
_refine_ls_shift/su_mean 0.0009
_refine_ls_structure_factor_coef Fsqd
_refine_ls_weighting_details 'w = 4F~o~^2^/[\s^2^(I) + (0.020I)^2^]'
_refine_ls_weighting_scheme calc
_refine_ls_wR_factor_all 0.103
_refine_ls_wR_factor_ref 0.050
_reflns_number_gt 4573
_reflns_number_total 6119
_reflns_threshold_expression I>1.00\s(I)
_cod_data_source_file om700336d-file001.cif
_cod_data_source_block HW1101
_cod_depositor_comments
;
The following automatic conversions were performed:

'_exptl_crystal_density_meas' value 'not measured' was changed to '?'
- the value is perceived as not measured.

Automatic conversion script
Id: cif_fix_values 3008 2015-01-20 13:52:24Z robertas 
;
_cod_original_cell_volume 5530.4(15)
_cod_original_sg_symbol_H-M 'P 21/a     '
_cod_original_formula_sum 'C54 H51 Cl4 I Ir2 O2 P2 Si '
_cod_database_code 4073448

loop_
_symmetry_equiv_pos_as_xyz
'   +x,   +y,   +z'
'1/2-x,1/2+y,   -z'
'   -x,   -y,   -z'
'1/2+x,1/2-y,   +z'

loop_
_atom_site_label
_atom_site_fract_x
_atom_site_fract_y
_atom_site_fract_z
_atom_site_U_iso_or_equiv
_atom_site_occupancy
_atom_site_adp_type
_atom_site_calc_flag
Ir(1) 0.69557(3) 0.55297(3) 0.76289(3) 0.03187(17) 1.000 Uani d
Ir(2) 0.71562(3) 0.46821(3) 0.65361(3) 0.03346(17) 1.000 Uani d
I 0.68172(6) 0.72127(6) 0.72000(6) 0.0535(3) 1.000 Uani d
Cl(1) 0.8075 0.9647 0.8763 0.315 1.000 Uiso c
Cl(2) 0.7916 0.9756 0.7393 0.241 1.000 Uiso c
Cl(3) 0.5778 0.9169 0.8505 0.243 1.000 Uiso c
Cl(4) 0.5662 0.9704 0.7162 0.209 1.000 Uiso c
P(1) 0.6377(2) 0.5747(2) 0.84227(19) 0.0369(11) 1.000 Uani d
P(2) 0.7071(2) 0.4420(2) 0.54014(18) 0.0346(11) 1.000 Uani d
Si 0.7240(3) 0.2456(2) 0.7328(2) 0.0526(14) 1.000 Uani d
O(1) 0.8547(6) 0.6108(6) 0.8710(5) 0.061(4) 1.000 Uani d
O(2) 0.8533(6) 0.5782(7) 0.6762(6) 0.071(4) 1.000 Uani d
C(1) 0.7299(8) 0.4287(8) 0.7660(7) 0.037(4) 1.000 Uani d
C(2) 0.6905(7) 0.3607(8) 0.7220(7) 0.037(4) 1.000 Uani d
C(3) 0.6241(7) 0.3748(7) 0.6564(7) 0.032(4) 1.000 Uani d
C(4) 0.5833(7) 0.4538(8) 0.6333(6) 0.033(4) 1.000 Uani d
C(5) 0.6053(7) 0.5299(9) 0.6693(7) 0.041(4) 1.000 Uani d
C(6) 0.7955(8) 0.5856(8) 0.8327(8) 0.038(5) 1.000 Uani d
C(7) 0.8026(8) 0.4091(8) 0.8261(8) 0.044(5) 1.000 Uani d
C(8) 0.8760(8) 0.4191(9) 0.8263(7) 0.049(5) 1.000 Uani d
C(9) 0.9418(9) 0.4032(11) 0.8888(11) 0.080(7) 1.000 Uani d
C(10) 0.9372(12) 0.3762(13) 0.9483(11) 0.098(8) 1.000 Uani d
C(11) 0.8658(14) 0.3652(12) 0.9496(9) 0.090(8) 1.000 Uani d
C(12) 0.7983(9) 0.3827(10) 0.8882(9) 0.064(6) 1.000 Uani d
C(13) 0.8236(11) 0.2342(13) 0.7421(17) 0.175(12) 1.000 Uani d
C(14) 0.705(2) 0.1990(13) 0.8042(16) 0.240(18) 1.000 Uani d
C(15) 0.6638(14) 0.1865(11) 0.6526(12) 0.142(9) 1.000 Uani d
C(16) 0.8000(9) 0.5360(9) 0.6672(7) 0.045(5) 1.000 Uani d
C(17) 0.5968(7) 0.4813(9) 0.8678(8) 0.044(5) 1.000 Uani d
C(18) 0.5809(10) 0.4803(10) 0.9289(9) 0.065(6) 1.000 Uani d
C(19) 0.5418(11) 0.4126(14) 0.9434(10) 0.082(8) 1.000 Uani d
C(20) 0.5170(10) 0.3499(12) 0.8958(12) 0.079(8) 1.000 Uani d
C(21) 0.5325(8) 0.3479(9) 0.8353(9) 0.053(5) 1.000 Uani d
C(22) 0.5735(8) 0.4140(9) 0.8219(8) 0.047(5) 1.000 Uani d
C(23) 0.5517(8) 0.6450(8) 0.8161(8) 0.042(5) 1.000 Uani d
C(24) 0.5004(8) 0.6491(9) 0.7465(9) 0.055(5) 1.000 Uani d
C(25) 0.4318(9) 0.6947(10) 0.7278(9) 0.064(6) 1.000 Uani d
C(26) 0.4167(10) 0.7380(10) 0.7787(11) 0.072(7) 1.000 Uani d
C(27) 0.4651(10) 0.7310(10) 0.8493(11) 0.075(7) 1.000 Uani d
C(28) 0.5350(8) 0.6861(10) 0.8692(8) 0.057(5) 1.000 Uani d
C(29) 0.7072(8) 0.6184(9) 0.9244(8) 0.041(5) 1.000 Uani d
C(30) 0.7216(9) 0.7032(11) 0.9268(8) 0.064(6) 1.000 Uani d
C(31) 0.7853(11) 0.7392(11) 0.9833(11) 0.076(7) 1.000 Uani d
C(32) 0.8277(12) 0.6863(15) 1.0355(10) 0.093(8) 1.000 Uani d
C(33) 0.8156(10) 0.6013(13) 1.0369(9) 0.081(7) 1.000 Uani d
C(34) 0.7525(10) 0.5669(10) 0.9787(9) 0.069(6) 1.000 Uani d
C(35) 0.6574(8) 0.3467(8) 0.4980(7) 0.035(4) 1.000 Uani d
C(36) 0.5744(9) 0.3410(9) 0.4729(7) 0.048(5) 1.000 Uani d
C(37) 0.5381(8) 0.2665(11) 0.4455(7) 0.054(5) 1.000 Uani d
C(38) 0.5762(11) 0.1988(11) 0.4394(9) 0.072(7) 1.000 Uani d
C(39) 0.6568(11) 0.2012(10) 0.4619(9) 0.070(6) 1.000 Uani d
C(40) 0.6976(8) 0.2754(10) 0.4929(8) 0.055(5) 1.000 Uani d
C(41) 0.6554(7) 0.5234(8) 0.4776(7) 0.040(5) 1.000 Uani d
C(42) 0.6451(8) 0.6010(9) 0.5022(7) 0.046(5) 1.000 Uani d
C(43) 0.6071(9) 0.6661(9) 0.4545(9) 0.055(6) 1.000 Uani d
C(44) 0.5817(9) 0.6525(11) 0.3843(10) 0.066(7) 1.000 Uani d
C(45) 0.5903(8) 0.5762(11) 0.3568(7) 0.052(5) 1.000 Uani d
C(46) 0.6266(8) 0.5109(9) 0.4044(8) 0.048(5) 1.000 Uani d
C(47) 0.8010(8) 0.4333(8) 0.5309(8) 0.043(5) 1.000 Uani d
C(48) 0.8106(10) 0.4536(13) 0.4708(10) 0.090(8) 1.000 Uani d
C(49) 0.8841(15) 0.4434(15) 0.4649(13) 0.118(10) 1.000 Uani d
C(50) 0.9451(11) 0.4123(12) 0.5232(14) 0.086(8) 1.000 Uani d
C(51) 0.9364(9) 0.3909(10) 0.5835(10) 0.064(6) 1.000 Uani d
C(52) 0.8635(10) 0.4045(9) 0.5877(9) 0.058(6) 1.000 Uani d
C(53) 0.8676 0.9796 0.8321 0.230 1.000 Uiso c
C(54) 0.5441 0.8889 0.7620 0.112 1.000 Uiso c
H(1) 0.6054 0.3278 0.6256 0.039 1.000 Uiso c
H(2) 0.5382 0.4537 0.5903 0.040 1.000 Uiso c
H(3) 0.5739 0.5771 0.6472 0.049 1.000 Uiso c
H(4) 0.8824 0.4368 0.7842 0.059 1.000 Uiso c
H(5) 0.9921 0.4125 0.8882 0.096 1.000 Uiso c
H(6) 0.9830 0.3648 0.9892 0.117 1.000 Uiso c
H(7) 0.8607 0.3457 0.9918 0.107 1.000 Uiso c
H(8) 0.7483 0.3758 0.8903 0.076 1.000 Uiso c
H(9) 0.8373 0.1761 0.7467 0.209 1.000 Uiso c
H(10) 0.8296 0.2565 0.7012 0.209 1.000 Uiso c
H(11) 0.8567 0.2637 0.7832 0.209 1.000 Uiso c
H(12) 0.6513 0.2040 0.7953 0.288 1.000 Uiso c
H(13) 0.7194 0.1412 0.8080 0.288 1.000 Uiso c
H(14) 0.7351 0.2271 0.8474 0.288 1.000 Uiso c
H(15) 0.6103 0.1916 0.6455 0.170 1.000 Uiso c
H(16) 0.6715 0.2087 0.6124 0.170 1.000 Uiso c
H(17) 0.6785 0.1288 0.6584 0.170 1.000 Uiso c
H(18) 0.5968 0.5263 0.9612 0.078 1.000 Uiso c
H(19) 0.5329 0.4108 0.9864 0.098 1.000 Uiso c
H(20) 0.4876 0.3052 0.9043 0.095 1.000 Uiso c
H(21) 0.5154 0.3020 0.8031 0.064 1.000 Uiso c
H(22) 0.5856 0.4128 0.7806 0.056 1.000 Uiso c
H(23) 0.5119 0.6203 0.7108 0.066 1.000 Uiso c
H(24) 0.3956 0.6957 0.6797 0.076 1.000 Uiso c
H(25) 0.3721 0.7735 0.7653 0.086 1.000 Uiso c
H(26) 0.4510 0.7568 0.8848 0.090 1.000 Uiso c
H(27) 0.5702 0.6836 0.9176 0.069 1.000 Uiso c
H(28) 0.6881 0.7385 0.8900 0.077 1.000 Uiso c
H(29) 0.7975 0.7974 0.9843 0.092 1.000 Uiso c
H(30) 0.8695 0.7099 1.0748 0.111 1.000 Uiso c
H(31) 0.8480 0.5670 1.0751 0.097 1.000 Uiso c
H(32) 0.7416 0.5083 0.9772 0.082 1.000 Uiso c
H(33) 0.5444 0.3887 0.4752 0.058 1.000 Uiso c
H(34) 0.4829 0.2634 0.4302 0.065 1.000 Uiso c
H(35) 0.5486 0.1486 0.4195 0.087 1.000 Uiso c
H(36) 0.6844 0.1530 0.4566 0.084 1.000 Uiso c
H(37) 0.7530 0.2763 0.5104 0.067 1.000 Uiso c
H(38) 0.6638 0.6109 0.5520 0.055 1.000 Uiso c
H(39) 0.5995 0.7194 0.4721 0.066 1.000 Uiso c
H(40) 0.5569 0.6971 0.3525 0.079 1.000 Uiso c
H(41) 0.5722 0.5678 0.3068 0.063 1.000 Uiso c
H(42) 0.6315 0.4571 0.3862 0.058 1.000 Uiso c
H(43) 0.7676 0.4752 0.4315 0.108 1.000 Uiso c
H(44) 0.8908 0.4576 0.4223 0.142 1.000 Uiso c
H(45) 0.9948 0.4059 0.5206 0.104 1.000 Uiso c
H(46) 0.9785 0.3672 0.6224 0.077 1.000 Uiso c
H(47) 0.8576 0.3934 0.6312 0.070 1.000 Uiso c
H(48) 0.8935 1.0325 0.8428 0.276 1.000 Uiso c
H(49) 0.9052 0.9359 0.8410 0.276 1.000 Uiso c
H(50) 0.5688 0.8385 0.7567 0.134 1.000 Uiso c
H(51) 0.4892 0.8805 0.7442 0.134 1.000 Uiso c

loop_
_atom_site_aniso_label
_atom_site_aniso_U_11
_atom_site_aniso_U_22
_atom_site_aniso_U_33
_atom_site_aniso_U_12
_atom_site_aniso_U_13
_atom_site_aniso_U_23
Ir(1) 0.0248(3) 0.0323(3) 0.0365(3) 0.0012(3) 0.0095(3) -0.0005(3)
Ir(2) 0.0272(4) 0.0371(3) 0.0351(3) -0.0021(3) 0.0110(3) -0.0016(3)
I 0.0468(7) 0.0366(6) 0.0714(8) -0.0003(5) 0.0164(6) 0.0060(5)
P(1) 0.030(2) 0.037(2) 0.041(2) -0.0022(17) 0.0101(19) -0.0046(18)
P(2) 0.029(2) 0.040(2) 0.035(2) 0.0010(17) 0.0128(17) -0.0007(18)
Si 0.065(3) 0.032(2) 0.063(3) 0.006(2) 0.027(3) 0.002(2)
O(1) 0.035(7) 0.076(8) 0.060(7) -0.015(6) 0.005(6) -0.011(6)
O(2) 0.054(8) 0.077(8) 0.085(9) -0.041(6) 0.029(7) -0.014(7)
C(1) 0.030(9) 0.046(9) 0.044(9) -0.007(7) 0.023(8) -0.014(7)
C(2) 0.019(8) 0.053(9) 0.039(9) 0.003(7) 0.010(7) 0.016(8)
C(3) 0.022(8) 0.027(8) 0.058(10) -0.010(6) 0.026(8) 0.002(7)
C(4) 0.018(8) 0.045(9) 0.033(8) -0.005(7) 0.006(6) -0.011(7)
C(5) 0.012(8) 0.059(10) 0.049(9) 0.010(7) 0.009(7) 0.025(8)
C(6) 0.036(10) 0.036(9) 0.048(10) 0.003(7) 0.021(8) 0.017(7)
C(7) 0.033(11) 0.050(10) 0.039(10) 0.009(7) 0.004(8) 0.006(8)
C(8) 0.024(10) 0.064(10) 0.039(9) -0.003(7) -0.009(8) 0.010(8)
C(9) 0.036(11) 0.070(12) 0.101(16) 0.005(9) -0.012(12) 0.025(12)
C(10) 0.061(15) 0.109(17) 0.071(15) 0.020(13) -0.032(13) 0.017(13)
C(11) 0.102(17) 0.103(15) 0.051(12) 0.035(14) 0.016(13) 0.026(11)
C(12) 0.046(11) 0.083(12) 0.052(11) 0.012(9) 0.007(9) 0.003(10)
C(13) 0.061(15) 0.083(16) 0.38(4) 0.009(12) 0.08(2) -0.05(2)
C(14) 0.56(6) 0.052(14) 0.24(3) 0.05(2) 0.30(4) 0.054(17)
C(15) 0.20(2) 0.041(12) 0.128(19) 0.021(13) -0.005(17) -0.028(12)
C(16) 0.057(11) 0.047(10) 0.028(8) 0.001(8) 0.012(8) -0.001(7)
C(17) 0.025(9) 0.050(10) 0.050(10) 0.006(7) 0.008(8) 0.002(9)
C(18) 0.081(13) 0.058(11) 0.071(12) -0.011(9) 0.045(11) 0.008(10)
C(19) 0.088(15) 0.103(16) 0.082(15) 0.012(13) 0.062(13) 0.013(13)
C(20) 0.071(14) 0.069(13) 0.106(18) -0.012(10) 0.042(13) 0.022(13)
C(21) 0.032(10) 0.048(10) 0.067(12) -0.006(8) 0.006(9) 0.005(9)
C(22) 0.046(10) 0.039(9) 0.055(11) 0.008(8) 0.020(8) 0.006(8)
C(23) 0.043(10) 0.041(9) 0.042(10) 0.001(7) 0.016(9) -0.008(8)
C(24) 0.027(10) 0.070(11) 0.069(12) 0.010(8) 0.019(9) -0.005(9)
C(25) 0.047(11) 0.063(11) 0.070(12) 0.009(9) 0.010(9) -0.006(10)
C(26) 0.052(12) 0.064(12) 0.096(15) 0.014(9) 0.025(12) -0.002(12)
C(27) 0.065(13) 0.076(12) 0.097(15) 0.016(10) 0.047(12) -0.032(11)
C(28) 0.031(10) 0.072(11) 0.065(12) 0.019(8) 0.014(8) -0.003(9)
C(29) 0.042(10) 0.039(9) 0.050(10) 0.002(8) 0.028(8) -0.011(8)
C(30) 0.046(11) 0.076(13) 0.059(12) -0.017(9) 0.010(9) -0.021(10)
C(31) 0.080(15) 0.079(13) 0.072(14) -0.015(11) 0.032(12) -0.008(12)
C(32) 0.099(17) 0.111(18) 0.059(14) -0.039(14) 0.021(12) -0.058(13)
C(33) 0.070(14) 0.101(16) 0.052(12) -0.007(12) 0.002(10) -0.015(11)
C(34) 0.057(12) 0.077(12) 0.063(12) -0.006(10) 0.013(10) -0.007(11)
C(35) 0.027(9) 0.036(9) 0.035(9) 0.003(7) 0.006(7) -0.001(7)
C(36) 0.049(11) 0.051(10) 0.044(10) 0.008(8) 0.017(8) 0.002(8)
C(37) 0.043(11) 0.055(11) 0.043(10) -0.016(9) -0.006(8) -0.009(9)
C(38) 0.072(15) 0.052(12) 0.080(13) -0.023(11) 0.015(11) -0.016(10)
C(39) 0.073(14) 0.046(11) 0.089(14) 0.001(10) 0.030(11) -0.017(10)
C(40) 0.037(10) 0.061(11) 0.062(11) 0.002(9) 0.013(8) -0.010(9)
C(41) 0.024(8) 0.040(10) 0.049(10) -0.005(7) 0.007(7) 0.000(8)
C(42) 0.037(10) 0.036(9) 0.056(10) -0.004(7) 0.008(8) 0.006(8)
C(43) 0.051(11) 0.053(10) 0.056(12) -0.013(8) 0.014(9) 0.008(9)
C(44) 0.051(11) 0.074(13) 0.074(14) 0.005(9) 0.024(10) 0.037(11)
C(45) 0.046(10) 0.069(12) 0.038(10) 0.002(9) 0.012(8) 0.021(9)
C(46) 0.049(10) 0.048(10) 0.045(10) 0.009(8) 0.015(8) -0.003(8)
C(47) 0.035(10) 0.044(9) 0.049(10) -0.004(7) 0.014(9) -0.020(8)
C(48) 0.067(14) 0.147(18) 0.066(13) 0.004(12) 0.038(11) 0.013(13)
C(49) 0.098(18) 0.17(2) 0.13(2) 0.005(17) 0.094(17) 0.021(18)
C(50) 0.054(14) 0.088(15) 0.12(2) -0.002(11) 0.042(15) -0.011(14)
C(51) 0.045(12) 0.066(11) 0.083(14) -0.003(9) 0.027(10) -0.017(10)
C(52) 0.049(12) 0.065(11) 0.065(12) 0.004(9) 0.026(10) -0.015(9)

loop_
_atom_type_symbol
_atom_type_oxidation_number
_atom_type_number_in_cell
_atom_type_scat_dispersion_real
_atom_type_scat_dispersion_imag
_atom_type_scat_source
C 0 216 0.002 0.002
;International Tables for Crystallography
(1992, Vol. C, Tables 4.2.6.8 and 6.1.1.1)
;
H 0 204 0.000 0.000
;International Tables for Crystallography
(1992, Vol. C, Table 6.1.1.2)
;
Cl 0 16 0.132 0.159
;International Tables for Crystallography
(1992, Vol. C, Tables 4.2.6.8 and 6.1.1.1)
;
I 0 4 -0.726 1.812
;International Tables for Crystallography
(1992, Vol. C, Tables 4.2.6.8 and 6.1.1.1)
;
Ir 0 8 -2.066 7.990
;International Tables for Crystallography
(1992, Vol. C, Tables 4.2.6.8 and 6.1.1.1)
;
O 0 8 0.008 0.006
;International Tables for Crystallography
(1992, Vol. C, Tables 4.2.6.8 and 6.1.1.1)
;
P 0 8 0.090 0.095
;International Tables for Crystallography
(1992, Vol. C, Tables 4.2.6.8 and 6.1.1.1)
;
Si 0 4 0.072 0.071
;International Tables for Crystallography
(1992, Vol. C, Tables 4.2.6.8 and 6.1.1.1)
;

loop_
_geom_angle_atom_site_label_1
_geom_angle_atom_site_label_2
_geom_angle_atom_site_label_3
_geom_angle
_geom_angle_publ_flag
Ir(2) Ir(1) I 103.94(3) yes
Ir(2) Ir(1) P(1) 153.43(9) yes
Ir(2) Ir(1) C(1) 54.6(4) yes
Ir(2) Ir(1) C(5) 58.1(4) yes
Ir(2) Ir(1) C(6) 109.7(4) yes
I Ir(1) P(1) 93.73(9) yes
I Ir(1) C(1) 156.0(3) yes
I Ir(1) C(5) 86.3(4) yes
I Ir(1) C(6) 85.4(4) yes
P(1) Ir(1) C(1) 110.2(3) yes
P(1) Ir(1) C(5) 104.4(4) yes
P(1) Ir(1) C(6) 91.2(4) yes
C(1) Ir(1) C(5) 89.4(5) yes
C(1) Ir(1) C(6) 92.0(5) yes
C(5) Ir(1) C(6) 162.9(5) yes
Ir(1) Ir(2) P(2) 158.03(9) yes
Ir(1) Ir(2) C(1) 47.4(3) yes
Ir(1) Ir(2) C(2) 76.0(3) yes
Ir(1) Ir(2) C(3) 87.9(3) yes
Ir(1) Ir(2) C(4) 74.3(3) yes
Ir(1) Ir(2) C(5) 45.8(3) yes
Ir(1) Ir(2) C(16) 87.9(4) yes
P(2) Ir(2) C(1) 153.5(3) yes
P(2) Ir(2) C(2) 120.7(4) yes
P(2) Ir(2) C(3) 98.3(3) yes
P(2) Ir(2) C(4) 98.3(3) yes
P(2) Ir(2) C(5) 118.5(3) yes
P(2) Ir(2) C(16) 89.0(4) yes
C(1) Ir(2) C(2) 35.4(4) yes
C(1) Ir(2) C(3) 66.1(5) yes
C(1) Ir(2) C(4) 81.9(4) yes
C(1) Ir(2) C(5) 75.8(4) yes
C(1) Ir(2) C(16) 104.3(5) yes
C(2) Ir(2) C(3) 36.2(4) yes
C(2) Ir(2) C(4) 66.5(4) yes
C(2) Ir(2) C(5) 81.0(4) yes
C(2) Ir(2) C(16) 133.5(5) yes
C(3) Ir(2) C(4) 36.5(4) yes
C(3) Ir(2) C(5) 65.0(4) yes
C(3) Ir(2) C(16) 169.7(5) yes
C(4) Ir(2) C(5) 34.1(4) yes
C(4) Ir(2) C(16) 149.6(5) yes
C(5) Ir(2) C(16) 117.7(5) yes
Ir(1) P(1) C(17) 116.0(5) yes
Ir(1) P(1) C(23) 118.4(5) yes
Ir(1) P(1) C(29) 110.4(4) yes
C(17) P(1) C(23) 99.4(6) yes
C(17) P(1) C(29) 105.9(7) yes
C(23) P(1) C(29) 105.2(6) yes
Ir(2) P(2) C(35) 117.1(4) yes
Ir(2) P(2) C(41) 113.0(5) yes
Ir(2) P(2) C(47) 114.7(5) yes
C(35) P(2) C(41) 103.2(6) yes
C(35) P(2) C(47) 102.7(6) yes
C(41) P(2) C(47) 104.5(7) yes
C(2) Si C(13) 112.6(8) yes
C(2) Si C(14) 109.5(8) yes
C(2) Si C(15) 109.0(7) yes
C(13) Si C(14) 112.9(16) yes
C(13) Si C(15) 106.9(12) yes
C(14) Si C(15) 105.7(13) yes
Ir(1) C(1) Ir(2) 78.0(4) yes
Ir(1) C(1) C(2) 129.1(10) yes
Ir(1) C(1) C(7) 113.8(9) yes
Ir(2) C(1) C(2) 75.1(7) yes
Ir(2) C(1) C(7) 127.5(9) yes
C(2) C(1) C(7) 116.9(11) yes
Ir(2) C(2) Si 129.0(6) yes
Ir(2) C(2) C(1) 69.5(7) yes
Ir(2) C(2) C(3) 68.6(6) yes
Si C(2) C(1) 126.1(10) yes
Si C(2) C(3) 112.2(10) yes
C(1) C(2) C(3) 121.1(12) yes
Ir(2) C(3) C(2) 75.1(7) yes
Ir(2) C(3) C(4) 74.2(6) yes
Ir(2) C(3) H(1) 125.6 no
C(2) C(3) C(4) 126.1(11) yes
C(2) C(3) H(1) 117.0 no
C(4) C(3) H(1) 117.0 no
Ir(2) C(4) C(3) 69.2(6) yes
Ir(2) C(4) C(5) 75.4(7) yes
Ir(2) C(4) H(2) 131.0 no
C(3) C(4) C(5) 124.9(11) yes
C(3) C(4) H(2) 117.6 no
C(5) C(4) H(2) 117.6 no
Ir(1) C(5) Ir(2) 76.1(4) yes
Ir(1) C(5) C(4) 128.4(9) yes
Ir(1) C(5) H(3) 115.8 no
Ir(2) C(5) C(4) 70.6(7) yes
Ir(2) C(5) H(3) 131.1 no
C(4) C(5) H(3) 115.8 no
Ir(1) C(6) O(1) 174.4(11) yes
C(1) C(7) C(8) 124.9(13) yes
C(1) C(7) C(12) 118.4(14) yes
C(8) C(7) C(12) 116.6(13) yes
C(7) C(8) C(9) 119.8(15) yes
C(7) C(8) H(4) 120.1 no
C(9) C(8) H(4) 120.1 no
C(8) C(9) C(10) 123.3(17) yes
C(8) C(9) H(5) 118.4 no
C(10) C(9) H(5) 118.4 no
C(9) C(10) C(11) 118.3(17) yes
C(9) C(10) H(6) 120.9 no
C(11) C(10) H(6) 120.9 no
C(10) C(11) C(12) 120.0(17) yes
C(10) C(11) H(7) 120.0 no
C(12) C(11) H(7) 120.0 no
C(7) C(12) C(11) 122.0(16) yes
C(7) C(12) H(8) 119.0 no
C(11) C(12) H(8) 119.0 no
Si C(13) H(9) 109.5 no
Si C(13) H(10) 109.5 no
Si C(13) H(11) 109.5 no
H(9) C(13) H(10) 109.5 no
H(9) C(13) H(11) 109.5 no
H(10) C(13) H(11) 109.5 no
Si C(14) H(12) 109.5 no
Si C(14) H(13) 109.5 no
Si C(14) H(14) 109.5 no
H(12) C(14) H(13) 109.4 no
H(12) C(14) H(14) 109.5 no
H(13) C(14) H(14) 109.5 no
Si C(15) H(15) 109.5 no
Si C(15) H(16) 109.5 no
Si C(15) H(17) 109.5 no
H(15) C(15) H(16) 109.5 no
H(15) C(15) H(17) 109.5 no
H(16) C(15) H(17) 109.5 no
Ir(2) C(16) O(2) 179.5(12) yes
P(1) C(17) C(18) 121.3(12) yes
P(1) C(17) C(22) 119.7(11) yes
C(18) C(17) C(22) 118.7(13) yes
C(17) C(18) C(19) 120.6(15) yes
C(17) C(18) H(18) 119.7 no
C(19) C(18) H(18) 119.7 no
C(18) C(19) C(20) 118.8(16) yes
C(18) C(19) H(19) 120.6 no
C(20) C(19) H(19) 120.6 no
C(19) C(20) C(21) 122.3(16) yes
C(19) C(20) H(20) 118.9 no
C(21) C(20) H(20) 118.9 no
C(20) C(21) C(22) 118.9(15) yes
C(20) C(21) H(21) 120.6 no
C(22) C(21) H(21) 120.6 no
C(17) C(22) C(21) 120.7(14) yes
C(17) C(22) H(22) 119.7 no
C(21) C(22) H(22) 119.7 no
P(1) C(23) C(24) 120.4(11) yes
P(1) C(23) C(28) 119.0(11) yes
C(24) C(23) C(28) 120.2(13) yes
C(23) C(24) C(25) 120.6(14) yes
C(23) C(24) H(23) 119.7 no
C(25) C(24) H(23) 119.7 no
C(24) C(25) C(26) 119.5(15) yes
C(24) C(25) H(24) 120.2 no
C(26) C(25) H(24) 120.2 no
C(25) C(26) C(27) 120.7(15) yes
C(25) C(26) H(25) 119.6 no
C(27) C(26) H(25) 119.6 no
C(26) C(27) C(28) 120.3(15) yes
C(26) C(27) H(26) 119.8 no
C(28) C(27) H(26) 119.8 no
C(23) C(28) C(27) 118.2(14) yes
C(23) C(28) H(27) 120.9 no
C(27) C(28) H(27) 120.9 no
P(1) C(29) C(30) 118.0(12) yes
P(1) C(29) C(34) 120.9(11) yes
C(30) C(29) C(34) 120.4(14) yes
C(29) C(30) C(31) 121.1(15) yes
C(29) C(30) H(28) 119.5 no
C(31) C(30) H(28) 119.4 no
C(30) C(31) C(32) 116.2(16) yes
C(30) C(31) H(29) 121.9 no
C(32) C(31) H(29) 121.9 no
C(31) C(32) C(33) 125.5(17) yes
C(31) C(32) H(30) 117.3 no
C(33) C(32) H(30) 117.3 no
C(32) C(33) C(34) 116.9(17) yes
C(32) C(33) H(31) 121.6 no
C(34) C(33) H(31) 121.6 no
C(29) C(34) C(33) 119.8(15) yes
C(29) C(34) H(32) 120.1 no
C(33) C(34) H(32) 120.1 no
P(2) C(35) C(36) 120.4(10) yes
P(2) C(35) C(40) 122.0(10) yes
C(36) C(35) C(40) 117.5(12) yes
C(35) C(36) C(37) 119.6(13) yes
C(35) C(36) H(33) 120.2 no
C(37) C(36) H(33) 120.2 no
C(36) C(37) C(38) 123.0(14) yes
C(36) C(37) H(34) 118.5 no
C(38) C(37) H(34) 118.5 no
C(37) C(38) C(39) 119.8(14) yes
C(37) C(38) H(35) 120.1 no
C(39) C(38) H(35) 120.1 no
C(38) C(39) C(40) 119.7(14) yes
C(38) C(39) H(36) 120.1 no
C(40) C(39) H(36) 120.1 no
C(35) C(40) C(39) 120.3(13) yes
C(35) C(40) H(37) 119.8 no
C(39) C(40) H(37) 119.8 no
P(2) C(41) C(42) 119.7(11) yes
P(2) C(41) C(46) 122.2(11) yes
C(42) C(41) C(46) 118.0(12) yes
C(41) C(42) C(43) 120.8(13) yes
C(41) C(42) H(38) 119.6 no
C(43) C(42) H(38) 119.6 no
C(42) C(43) C(44) 119.6(15) yes
C(42) C(43) H(39) 120.2 no
C(44) C(43) H(39) 120.2 no
C(43) C(44) C(45) 122.1(15) yes
C(43) C(44) H(40) 119.0 no
C(45) C(44) H(40) 119.0 no
C(44) C(45) C(46) 118.2(14) yes
C(44) C(45) H(41) 120.9 no
C(46) C(45) H(41) 120.9 no
C(41) C(46) C(45) 121.3(13) yes
C(41) C(46) H(42) 119.4 no
C(45) C(46) H(42) 119.3 no
P(2) C(47) C(48) 122.8(13) yes
P(2) C(47) C(52) 118.2(12) yes
C(48) C(47) C(52) 119.1(14) yes
C(47) C(48) C(49) 121.1(18) yes
C(47) C(48) H(43) 119.4 no
C(49) C(48) H(43) 119.4 no
C(48) C(49) C(50) 117.7(18) yes
C(48) C(49) H(44) 121.2 no
C(50) C(49) H(44) 121.2 no
C(49) C(50) C(51) 122.0(18) yes
C(49) C(50) H(45) 119.0 no
C(51) C(50) H(45) 119.0 no
C(50) C(51) C(52) 118.3(17) yes
C(50) C(51) H(46) 120.9 no
C(52) C(51) H(46) 120.9 no
C(47) C(52) C(51) 121.7(15) yes
C(47) C(52) H(47) 119.1 no
C(51) C(52) H(47) 119.1 no
Cl(1) C(53) Cl(2) 97.810(10) yes
Cl(1) C(53) H(48) 112.3 no
Cl(1) C(53) H(49) 112.3 no
Cl(2) C(53) H(48) 112.3 no
Cl(2) C(53) H(49) 112.3 no
H(48) C(53) H(49) 109.5 no
Cl(3) C(54) Cl(4) 107.632(2) yes
Cl(3) C(54) H(50) 109.9 no
Cl(3) C(54) H(51) 109.9 no
Cl(4) C(54) H(50) 109.9 no
Cl(4) C(54) H(51) 109.9 no
H(50) C(54) H(51) 109.5 no

loop_
_geom_bond_atom_site_label_1
_geom_bond_atom_site_label_2
_geom_bond_distance
_geom_bond_publ_flag
Ir(1) Ir(2) 2.7437(7) yes
Ir(1) I 2.7913(10) yes
Ir(1) P(1) 2.283(4) yes
Ir(1) C(1) 2.066(13) yes
Ir(1) C(5) 2.027(13) yes
Ir(1) C(6) 1.922(15) yes
Ir(2) P(2) 2.290(3) yes
Ir(2) C(1) 2.286(13) yes
Ir(2) C(2) 2.358(12) yes
Ir(2) C(3) 2.272(11) yes
Ir(2) C(4) 2.339(12) yes
Ir(2) C(5) 2.399(12) yes
Ir(2) C(16) 1.832(16) yes
Cl(1) C(53) 1.6984(2) yes
Cl(2) C(53) 1.87320(10) yes
Cl(3) C(54) 1.721 yes
Cl(4) C(54) 1.734 yes
P(1) C(17) 1.829(14) yes
P(1) C(23) 1.850(14) yes
P(1) C(29) 1.810(14) yes
P(2) C(35) 1.807(13) yes
P(2) C(41) 1.808(13) yes
P(2) C(47) 1.829(14) yes
Si C(2) 1.915(13) yes
Si C(13) 1.793(18) yes
Si C(14) 1.78(2) yes
Si C(15) 1.84(2) yes
O(1) C(6) 1.147(14) yes
O(2) C(16) 1.149(15) yes
C(1) C(2) 1.414(17) yes
C(1) C(7) 1.463(17) yes
C(2) C(3) 1.442(16) yes
C(3) C(4) 1.447(16) yes
C(3) H(1) 0.95 no
C(4) C(5) 1.389(17) yes
C(4) H(2) 0.95 no
C(5) H(3) 0.95 no
C(7) C(8) 1.371(18) yes
C(7) C(12) 1.362(19) yes
C(8) C(9) 1.41(2) yes
C(8) H(4) 0.95 no
C(9) C(10) 1.32(3) yes
C(9) H(5) 0.95 no
C(10) C(11) 1.35(3) yes
C(10) H(6) 0.95 no
C(11) C(12) 1.42(2) yes
C(11) H(7) 0.95 no
C(12) H(8) 0.95 no
C(13) H(9) 0.95 no
C(13) H(10) 0.95 no
C(13) H(11) 0.95 no
C(14) H(12) 0.95 no
C(14) H(13) 0.95 no
C(14) H(14) 0.95 no
C(15) H(15) 0.95 no
C(15) H(16) 0.95 no
C(15) H(17) 0.95 no
C(17) C(18) 1.385(18) yes
C(17) C(22) 1.373(18) yes
C(18) C(19) 1.39(2) yes
C(18) H(18) 0.95 no
C(19) C(20) 1.34(2) yes
C(19) H(19) 0.95 no
C(20) C(21) 1.37(2) yes
C(20) H(20) 0.95 no
C(21) C(22) 1.383(18) yes
C(21) H(21) 0.95 no
C(22) H(22) 0.95 no
C(23) C(24) 1.370(18) yes
C(23) C(28) 1.396(18) yes
C(24) C(25) 1.384(19) yes
C(24) H(23) 0.95 no
C(25) C(26) 1.36(2) yes
C(25) H(24) 0.95 no
C(26) C(27) 1.37(2) yes
C(26) H(25) 0.95 no
C(27) C(28) 1.396(19) yes
C(27) H(26) 0.95 no
C(28) H(27) 0.95 no
C(29) C(30) 1.370(19) yes
C(29) C(34) 1.370(19) yes
C(30) C(31) 1.41(2) yes
C(30) H(28) 0.95 no
C(31) C(32) 1.34(2) yes
C(31) H(29) 0.95 no
C(32) C(33) 1.37(2) yes
C(32) H(30) 0.95 no
C(33) C(34) 1.41(2) yes
C(33) H(31) 0.95 no
C(34) H(32) 0.95 no
C(35) C(36) 1.428(17) yes
C(35) C(40) 1.381(17) yes
C(36) C(37) 1.369(18) yes
C(36) H(33) 0.95 no
C(37) C(38) 1.32(2) yes
C(37) H(34) 0.95 no
C(38) C(39) 1.38(2) yes
C(38) H(35) 0.95 no
C(39) C(40) 1.411(19) yes
C(39) H(36) 0.95 no
C(40) H(37) 0.95 no
C(41) C(42) 1.370(17) yes
C(41) C(46) 1.389(17) yes
C(42) C(43) 1.407(18) yes
C(42) H(38) 0.95 no
C(43) C(44) 1.34(2) yes
C(43) H(39) 0.95 no
C(44) C(45) 1.37(2) yes
C(44) H(40) 0.95 no
C(45) C(46) 1.401(18) yes
C(45) H(41) 0.95 no
C(46) H(42) 0.95 no
C(47) C(48) 1.34(2) yes
C(47) C(52) 1.362(18) yes
C(48) C(49) 1.42(2) yes
C(48) H(43) 0.95 no
C(49) C(50) 1.38(3) yes
C(49) H(44) 0.95 no
C(50) C(51) 1.34(2) yes
C(50) H(45) 0.95 no
C(51) C(52) 1.40(2) yes
C(51) H(46) 0.95 no
C(52) H(47) 0.95 no
C(53) H(48) 0.95 no
C(53) H(49) 0.95 no
C(54) H(50) 0.95 no
C(54) H(51) 0.95 no

loop_
_geom_contact_atom_site_label_1
_geom_contact_atom_site_label_2
_geom_contact_distance
_geom_contact_site_symmetry_2
_geom_contact_publ_flag
Cl(4) C(51) 3.596(15) 4_465 no
O(1) C(27) 3.376(18) 4_565 no
O(1) C(26) 3.50(2) 4_565 no
O(2) C(54) 3.331(10) 4_565 no
O(2) C(39) 3.368(19) 2_656 no
O(2) C(26) 3.51(2) 4_565 no
C(4) C(45) 3.340(18) 3_666 no
C(4) C(44) 3.393(19) 3_666 no
C(14) C(32) 3.55(3) 2_647 no
C(19) C(53) 3.587(18) 4_465 no
C(26) C(54) 3.472(17) . no

loop_
_geom_torsion_atom_site_label_1
_geom_torsion_atom_site_label_2
_geom_torsion_atom_site_label_3
_geom_torsion_atom_site_label_4
_geom_torsion
_geom_torsion_publ_flag
Ir(1) Ir(2) P(2) C(35) -120.6(5) no
Ir(1) Ir(2) P(2) C(41) -0.8(6) no
Ir(1) Ir(2) P(2) C(47) 118.9(5) no
Ir(1) Ir(2) C(1) C(2) 136.4(9) no
Ir(1) Ir(2) C(1) C(7) -110.9(12) no
Ir(1) Ir(2) C(2) Si -152.0(9) no
Ir(1) Ir(2) C(2) C(1) -31.5(7) no
Ir(1) Ir(2) C(2) C(3) 106.1(7) no
Ir(1) Ir(2) C(3) C(2) -68.9(7) no
Ir(1) Ir(2) C(3) C(4) 66.2(7) no
Ir(1) Ir(2) C(4) C(3) -108.3(7) no
Ir(1) Ir(2) C(4) C(5) 28.6(6) no
Ir(1) Ir(2) C(5) C(4) -140.0(9) no
Ir(1) Ir(2) C(16) O(2) 71.3388 no
Ir(1) P(1) C(17) C(18) 161.2(10) no
Ir(1) P(1) C(17) C(22) -25.9(12) no
Ir(1) P(1) C(23) C(24) 33.2(13) no
Ir(1) P(1) C(23) C(28) -154.2(10) no
Ir(1) P(1) C(29) C(30) 81.1(12) no
Ir(1) P(1) C(29) C(34) -89.3(12) no
Ir(1) C(1) Ir(2) P(2) -168.5(4) no
Ir(1) C(1) Ir(2) C(2) -136.4(9) no
Ir(1) C(1) Ir(2) C(3) -110.6(5) no
Ir(1) C(1) Ir(2) C(4) -76.1(4) no
Ir(1) C(1) Ir(2) C(5) -41.9(4) no
Ir(1) C(1) Ir(2) C(16) 73.5(5) no
Ir(1) C(1) C(2) Ir(2) 60.3(9) no
Ir(1) C(1) C(2) Si -175.7(6) no
Ir(1) C(1) C(2) C(3) 13.2(18) no
Ir(1) C(1) C(7) C(8) -86.3(15) no
Ir(1) C(1) C(7) C(12) 90.2(14) no
Ir(1) C(5) Ir(2) P(2) -160.72(17) no
Ir(1) C(5) Ir(2) C(1) 43.3(4) no
Ir(1) C(5) Ir(2) C(2) 79.1(4) no
Ir(1) C(5) Ir(2) C(3) 113.3(5) no
Ir(1) C(5) Ir(2) C(4) 140.0(9) no
Ir(1) C(5) Ir(2) C(16) -55.6(6) no
Ir(1) C(5) C(4) Ir(2) -52.8(9) no
Ir(1) C(5) C(4) C(3) -1.8(19) no
Ir(2) Ir(1) P(1) C(17) 26.9(6) no
Ir(2) Ir(1) P(1) C(23) -91.2(5) no
Ir(2) Ir(1) P(1) C(29) 147.4(5) no
Ir(2) Ir(1) C(1) C(2) -59.1(10) no
Ir(2) Ir(1) C(1) C(7) 125.9(11) no
Ir(2) Ir(1) C(5) C(4) 50.7(11) no
Ir(2) Ir(1) C(6) O(1) 87(13) no
Ir(2) P(2) C(35) C(36) 74.0(11) no
Ir(2) P(2) C(35) C(40) -101.7(12) no
Ir(2) P(2) C(41) C(42) 17.8(12) no
Ir(2) P(2) C(41) C(46) -163.5(10) no
Ir(2) P(2) C(47) C(48) -150.8(13) no
Ir(2) P(2) C(47) C(52) 29.4(12) no
Ir(2) C(1) Ir(1) I -29.6(11) no
Ir(2) C(1) Ir(1) P(1) 155.18(17) no
Ir(2) C(1) Ir(1) C(5) 50.1(4) no
Ir(2) C(1) Ir(1) C(6) -112.8(4) no
Ir(2) C(1) C(2) Si 124.0(10) no
Ir(2) C(1) C(2) C(3) -47.2(11) no
Ir(2) C(1) C(7) C(8) 6.6(20) no
Ir(2) C(1) C(7) C(12) -176.9(11) no
Ir(2) C(2) Si C(13) 41.6(14) no
Ir(2) C(2) Si C(14) 168.1(15) no
Ir(2) C(2) Si C(15) -76.8(12) no
Ir(2) C(2) C(1) C(7) -124.8(11) no
Ir(2) C(2) C(3) C(4) -57.2(11) no
Ir(2) C(3) C(2) Si -124.8(7) no
Ir(2) C(3) C(2) C(1) 47.5(11) no
Ir(2) C(3) C(4) C(5) -53.6(12) no
Ir(2) C(4) C(3) C(2) 57.6(11) no
Ir(2) C(5) Ir(1) I 108.9(2) no
Ir(2) C(5) Ir(1) P(1) -158.16(17) no
Ir(2) C(5) Ir(1) C(1) -47.4(4) no
Ir(2) C(5) Ir(1) C(6) 47.6(19) no
Ir(2) C(5) C(4) C(3) 51.0(11) no
I Ir(1) Ir(2) P(2) -25.7(2) no
I Ir(1) Ir(2) C(1) 168.0(4) no
I Ir(1) Ir(2) C(2) -167.6(3) no
I Ir(1) Ir(2) C(3) -133.0(3) no
I Ir(1) Ir(2) C(4) -98.6(3) no
I Ir(1) Ir(2) C(5) -76.6(4) no
I Ir(1) Ir(2) C(16) 56.4(4) no
I Ir(1) P(1) C(17) 159.0(5) no
I Ir(1) P(1) C(23) 40.9(5) no
I Ir(1) P(1) C(29) -80.5(5) no
I Ir(1) C(1) C(2) -88.7(14) no
I Ir(1) C(1) C(7) 96.3(12) no
I Ir(1) C(5) C(4) 159.6(12) no
I Ir(1) C(6) O(1) -16(13) no
P(1) Ir(1) Ir(2) P(2) 104.5(3) no
P(1) Ir(1) Ir(2) C(1) -61.7(5) no
P(1) Ir(1) Ir(2) C(2) -37.4(4) no
P(1) Ir(1) Ir(2) C(3) -2.8(4) no
P(1) Ir(1) Ir(2) C(4) 31.7(4) no
P(1) Ir(1) Ir(2) C(5) 53.7(5) no
P(1) Ir(1) Ir(2) C(16) -173.3(5) no
P(1) Ir(1) C(1) C(2) 96.0(11) no
P(1) Ir(1) C(1) C(7) -78.9(10) no
P(1) Ir(1) C(5) C(4) -107.4(11) no
P(1) Ir(1) C(6) O(1) -110(13) no
P(1) C(17) C(18) C(19) 172.7(13) no
P(1) C(17) C(22) C(21) -170.8(10) no
P(1) C(23) C(24) C(25) 173.2(12) no
P(1) C(23) C(28) C(27) -172.6(12) no
P(1) C(29) C(30) C(31) -167.5(12) no
P(1) C(29) C(34) C(33) 168.8(13) no
P(2) Ir(2) Ir(1) C(1) 166.2(5) no
P(2) Ir(2) Ir(1) C(5) 50.9(5) no
P(2) Ir(2) Ir(1) C(6) -115.8(4) no
P(2) Ir(2) C(1) C(2) -32.1(12) no
P(2) Ir(2) C(1) C(7) 80.6(14) no
P(2) Ir(2) C(2) Si 43.5(9) no
P(2) Ir(2) C(2) C(1) 164.0(6) no
P(2) Ir(2) C(2) C(3) -58.4(8) no
P(2) Ir(2) C(3) C(2) 132.2(7) no
P(2) Ir(2) C(3) C(4) -92.7(7) no
P(2) Ir(2) C(4) C(3) 92.9(7) no
P(2) Ir(2) C(4) C(5) -130.2(7) no
P(2) Ir(2) C(5) C(4) 59.3(8) no
P(2) Ir(2) C(16) O(2) -130.4173 no
P(2) C(35) C(36) C(37) -175.6(11) no
P(2) C(35) C(40) C(39) 177.7(12) no
P(2) C(41) C(42) C(43) 178.1(10) no
P(2) C(41) C(46) C(45) -176.6(11) no
P(2) C(47) C(48) C(49) -178.0(16) no
P(2) C(47) C(52) C(51) 175.9(11) no
Si C(2) Ir(2) C(1) -120.5(12) no
Si C(2) Ir(2) C(3) 101.9(12) no
Si C(2) Ir(2) C(4) 129.2(10) no
Si C(2) Ir(2) C(5) 161.4(9) no
Si C(2) Ir(2) C(16) -78.7(11) no
Si C(2) C(1) C(7) -0.8(17) no
Si C(2) C(3) C(4) 178.0(9) no
O(1) C(6) Ir(1) C(1) 140(13) no
O(1) C(6) Ir(1) C(5) 45(14) no
O(2) C(16) Ir(2) C(1) 26.3774 no
O(2) C(16) Ir(2) C(2) 2.8964 no
O(2) C(16) Ir(2) C(3) 4.9725 no
O(2) C(16) Ir(2) C(4) 124.8690 no
O(2) C(16) Ir(2) C(5) 107.6393 no
C(1) Ir(1) Ir(2) C(2) 24.3(5) no
C(1) Ir(1) Ir(2) C(3) 58.9(5) no
C(1) Ir(1) Ir(2) C(4) 93.4(5) no
C(1) Ir(1) Ir(2) C(5) 115.4(6) no
C(1) Ir(1) Ir(2) C(16) -111.6(6) no
C(1) Ir(1) P(1) C(17) -23.0(6) no
C(1) Ir(1) P(1) C(23) -141.1(6) no
C(1) Ir(1) P(1) C(29) 97.5(7) no
C(1) Ir(1) C(5) C(4) 3.3(12) no
C(1) Ir(2) Ir(1) C(5) -115.4(6) no
C(1) Ir(2) Ir(1) C(6) 78.0(6) no
C(1) Ir(2) P(2) C(35) 36.3(9) no
C(1) Ir(2) P(2) C(41) 156.1(8) no
C(1) Ir(2) P(2) C(47) -84.2(9) no
C(1) Ir(2) C(2) C(3) 137.6(11) no
C(1) Ir(2) C(3) C(2) -25.3(7) no
C(1) Ir(2) C(3) C(4) 109.8(8) no
C(1) Ir(2) C(4) C(3) -60.4(7) no
C(1) Ir(2) C(4) C(5) 76.6(8) no
C(1) Ir(2) C(5) C(4) -96.6(8) no
C(1) C(2) Ir(2) C(3) -137.6(11) no
C(1) C(2) Ir(2) C(4) -110.3(8) no
C(1) C(2) Ir(2) C(5) -78.1(8) no
C(1) C(2) Ir(2) C(16) 41.8(11) no
C(1) C(2) Si C(13) -50.3(16) no
C(1) C(2) Si C(14) 76.2(18) no
C(1) C(2) Si C(15) -168.7(13) no
C(1) C(2) C(3) C(4) -9.7(19) no
C(1) C(7) C(8) C(9) 175.8(14) no
C(1) C(7) C(12) C(11) -177.7(15) no
C(2) Ir(2) Ir(1) C(5) -91.1(5) no
C(2) Ir(2) Ir(1) C(6) 102.3(5) no
C(2) Ir(2) P(2) C(35) 15.3(6) no
C(2) Ir(2) P(2) C(41) 135.1(6) no
C(2) Ir(2) P(2) C(47) -105.2(6) no
C(2) Ir(2) C(1) C(7) 112.6(14) no
C(2) Ir(2) C(3) C(4) 135.1(11) no
C(2) Ir(2) C(4) C(3) -27.1(7) no
C(2) Ir(2) C(4) C(5) 109.9(8) no
C(2) Ir(2) C(5) C(4) -60.8(8) no
C(2) C(1) Ir(1) C(5) -9.1(12) no
C(2) C(1) Ir(1) C(6) -172.0(12) no
C(2) C(1) Ir(2) C(3) 25.8(7) no
C(2) C(1) Ir(2) C(4) 60.3(8) no
C(2) C(1) Ir(2) C(5) 94.5(8) no
C(2) C(1) Ir(2) C(16) -150.1(8) no
C(2) C(1) C(7) C(8) 98.0(16) no
C(2) C(1) C(7) C(12) -85.5(16) no
C(2) C(3) Ir(2) C(4) -135.1(11) no
C(2) C(3) Ir(2) C(5) -110.1(8) no
C(2) C(3) Ir(2) C(16) -2.5(32) no
C(2) C(3) C(4) C(5) 4.0(20) no
C(3) Ir(2) Ir(1) C(5) -56.4(5) no
C(3) Ir(2) Ir(1) C(6) 136.9(5) no
C(3) Ir(2) P(2) C(35) -15.3(6) no
C(3) Ir(2) P(2) C(41) 104.5(6) no
C(3) Ir(2) P(2) C(47) -135.8(6) no
C(3) Ir(2) C(1) C(7) 138.5(12) no
C(3) Ir(2) C(4) C(5) 137.0(11) no
C(3) Ir(2) C(5) C(4) -26.6(7) no
C(3) C(2) Ir(2) C(4) 27.3(7) no
C(3) C(2) Ir(2) C(5) 59.5(8) no
C(3) C(2) Ir(2) C(16) 179.4(8) no
C(3) C(2) Si C(13) 121.5(13) no
C(3) C(2) Si C(14) -112.0(16) no
C(3) C(2) Si C(15) 3.1(13) no
C(3) C(2) C(1) C(7) -172.0(12) no
C(3) C(4) Ir(2) C(5) -137.0(11) no
C(3) C(4) Ir(2) C(16) -164.9(10) no
C(4) Ir(2) Ir(1) C(5) -22.0(5) no
C(4) Ir(2) Ir(1) C(6) 171.4(5) no
C(4) Ir(2) P(2) C(35) -52.2(6) no
C(4) Ir(2) P(2) C(41) 67.6(6) no
C(4) Ir(2) P(2) C(47) -172.7(6) no
C(4) Ir(2) C(1) C(7) 172.9(12) no
C(4) C(3) Ir(2) C(5) 24.9(7) no
C(4) C(3) Ir(2) C(16) 132.5(28) no
C(4) C(5) Ir(1) C(6) 98.3(20) no
C(4) C(5) Ir(2) C(16) 164.5(8) no
C(5) Ir(1) Ir(2) C(16) 133.0(6) no
C(5) Ir(1) P(1) C(17) 71.8(6) no
C(5) Ir(1) P(1) C(23) -46.3(6) no
C(5) Ir(1) P(1) C(29) -167.7(6) no
C(5) Ir(1) C(1) C(7) 176.0(10) no
C(5) Ir(2) Ir(1) C(6) -166.6(6) no
C(5) Ir(2) P(2) C(35) -81.3(6) no
C(5) Ir(2) P(2) C(41) 38.4(6) no
C(5) Ir(2) P(2) C(47) 158.2(6) no
C(5) Ir(2) C(1) C(7) -152.9(12) no
C(5) C(4) Ir(2) C(16) -27.9(13) no
C(6) Ir(1) Ir(2) C(16) -33.6(6) no
C(6) Ir(1) P(1) C(17) -115.6(6) no
C(6) Ir(1) P(1) C(23) 126.3(6) no
C(6) Ir(1) P(1) C(29) 4.9(6) no
C(6) Ir(1) C(1) C(7) 13.0(10) no
C(7) C(1) Ir(2) C(16) -37.4(12) no
C(7) C(8) C(9) C(10) 2.1(28) no
C(7) C(12) C(11) C(10) 1.4(29) no
C(8) C(7) C(12) C(11) -0.9(23) no
C(8) C(9) C(10) C(11) -1.6(33) no
C(9) C(8) C(7) C(12) -0.7(22) no
C(9) C(10) C(11) C(12) -0.1(33) no
C(16) Ir(2) P(2) C(35) 157.4(6) no
C(16) Ir(2) P(2) C(41) -82.8(6) no
C(16) Ir(2) P(2) C(47) 36.9(7) no
C(17) P(1) C(23) C(24) -93.3(13) no
C(17) P(1) C(23) C(28) 79.3(12) no
C(17) P(1) C(29) C(30) -152.6(11) no
C(17) P(1) C(29) C(34) 37.0(14) no
C(17) C(18) C(19) C(20) -2.7(27) no
C(17) C(22) C(21) C(20) -1.3(22) no
C(18) C(17) P(1) C(23) -70.7(13) no
C(18) C(17) P(1) C(29) 38.3(13) no
C(18) C(17) C(22) C(21) 2.2(21) no
C(18) C(19) C(20) C(21) 3.7(29) no
C(19) C(18) C(17) C(22) -0.2(23) no
C(19) C(20) C(21) C(22) -1.7(27) no
C(22) C(17) P(1) C(23) 102.2(11) no
C(22) C(17) P(1) C(29) -148.8(11) no
C(23) P(1) C(29) C(30) -47.9(13) no
C(23) P(1) C(29) C(34) 141.7(12) no
C(23) C(24) C(25) C(26) 2.2(24) no
C(23) C(28) C(27) C(26) -3.6(25) no
C(24) C(23) P(1) C(29) 157.2(12) no
C(24) C(23) C(28) C(27) 0.0(23) no
C(24) C(25) C(26) C(27) -5.8(26) no
C(25) C(24) C(23) C(28) 0.7(23) no
C(25) C(26) C(27) C(28) 6.6(28) no
C(28) C(23) P(1) C(29) -30.2(13) no
C(29) C(30) C(31) C(32) -3.4(26) no
C(29) C(34) C(33) C(32) 0.2(26) no
C(30) C(29) C(34) C(33) -1.3(24) no
C(30) C(31) C(32) C(33) 2.4(31) no
C(31) C(30) C(29) C(34) 3.0(24) no
C(31) C(32) C(33) C(34) -0.9(32) no
C(35) P(2) C(41) C(42) 145.3(11) no
C(35) P(2) C(41) C(46) -36.1(13) no
C(35) P(2) C(47) C(48) 81.1(15) no
C(35) P(2) C(47) C(52) -98.7(12) no
C(35) C(36) C(37) C(38) -1.6(24) no
C(35) C(40) C(39) C(38) -2.8(25) no
C(36) C(35) P(2) C(41) -50.9(12) no
C(36) C(35) P(2) C(47) -159.3(11) no
C(36) C(35) C(40) C(39) 1.8(21) no
C(36) C(37) C(38) C(39) 0.7(27) no
C(37) C(36) C(35) C(40) 0.3(20) no
C(37) C(38) C(39) C(40) 1.5(27) no
C(40) C(35) P(2) C(41) 133.4(12) no
C(40) C(35) P(2) C(47) 24.9(13) no
C(41) P(2) C(47) C(48) -26.5(16) no
C(41) P(2) C(47) C(52) 153.8(11) no
C(41) C(42) C(43) C(44) -1.0(22) no
C(41) C(46) C(45) C(44) -2.0(22) no
C(42) C(41) P(2) C(47) -107.6(11) no
C(42) C(41) C(46) C(45) 2.1(21) no
C(42) C(43) C(44) C(45) 1.1(24) no
C(43) C(42) C(41) C(46) -0.6(20) no
C(43) C(44) C(45) C(46) 0.4(24) no
C(46) C(41) P(2) C(47) 71.1(12) no
C(47) C(48) C(49) C(50) -0.3(33) no
C(47) C(52) C(51) C(50) 4.4(24) no
C(48) C(47) C(52) C(51) -3.8(24) no
C(48) C(49) C(50) C(51) 0.9(34) no
C(49) C(48) C(47) C(52) 1.8(28) no
C(49) C(50) C(51) C(52) -2.9(30) no
